data_7048060
loop_
_publ_author_name
'Saal, Thomas'
'Christe, Karl O.'
'Haiges, Ralf'

_publ_section_title
;
 Lewis adduct formation of hydrogen cyanide and nitriles with arsenic and
 antimony pentafluoride.
;
_journal_issue 1
_journal_name_full 'Dalton transactions (Cambridge, England : 2003)'
_journal_page_first 99
_journal_page_last 106
_journal_paper_doi 10.1039/c8dt03970d
_journal_volume 48
_journal_year 2018
_chemical_formula_moiety 'C8 H10 As2 F10 N2'
_chemical_formula_sum 'C8 H10 As2 F10 N2'
_chemical_formula_weight 474.02
_space_group_crystal_system monoclinic
_space_group_IT_number 11
_space_group_name_Hall '-P 2yb'
_space_group_name_H-M_alt 'P 1 21/m 1'
_symmetry_space_group_name_Hall '-P 2yb'
_symmetry_space_group_name_H-M 'P 1 21/m 1'
_atom_sites_solution_hydrogens geom
_audit_update_record
;
2018-07-13 deposited with the CCDC.
2018-11-14 downloaded from the CCDC.
;
_cell_angle_alpha 90
_cell_angle_beta 100.370(12)
_cell_angle_gamma 90
_cell_formula_units_Z 1
_cell_length_a 5.227(5)
_cell_length_b 8.481(7)
_cell_length_c 8.215(7)
_cell_measurement_reflns_used 139
_cell_measurement_temperature 100.(2)
_cell_measurement_theta_max 26.2330
_cell_measurement_theta_min 2.5497
_cell_volume 358.2(5)
_computing_cell_refinement 'APEX2 v2014.11-0 (Bruker AXS, 2014)'
_computing_data_collection 'Bruker Instrument Service v2012.12.0.3 (Bruker AXS, 2012)'
_computing_data_reduction 'SAINT V8.34A (Bruker AXS, 2013)'
_computing_molecular_graphics 'shelXle (C.B. Huebschle, rev 807)'
_computing_publication_material 'SHELXTL XT 2014/4 (Bruker AXS, 2014)'
_computing_structure_refinement 'SHELXTL XL 2014/7 (Bruker AXS, 2014)'
_computing_structure_solution 'SHELXTL XT 2014/4 (Bruker AXS, 2014)'
_diffrn_ambient_temperature 100.(2)
_diffrn_detector_area_resol_mean 8.3333
_diffrn_measured_fraction_theta_full 1.000
_diffrn_measured_fraction_theta_max 0.970
_diffrn_measurement_device_type 'Bruker APEX II CCD'
_diffrn_measurement_method 'omega- and phi-scans'
_diffrn_radiation_monochromator 'TRIUMPH curved-crystal'
_diffrn_radiation_type 'MoK\a '
_diffrn_radiation_wavelength 0.71073
_diffrn_reflns_av_R_equivalents 0.0577
_diffrn_reflns_av_unetI/netI 0.0348
_diffrn_reflns_limit_h_max 7
_diffrn_reflns_limit_h_min -7
_diffrn_reflns_limit_k_max 12
_diffrn_reflns_limit_k_min -12
_diffrn_reflns_limit_l_max 11
_diffrn_reflns_limit_l_min -11
_diffrn_reflns_number 8928
_diffrn_reflns_theta_full 27.50
_diffrn_reflns_theta_max 30.65
_diffrn_reflns_theta_min 2.52
_diffrn_source 'fine-focus tube'
_exptl_absorpt_coefficient_mu 4.772
_exptl_absorpt_correction_T_max 0.7461
_exptl_absorpt_correction_T_min 0.4392
_exptl_absorpt_correction_type multi-scan
_exptl_absorpt_process_details 'SADABS 2014/5 (Bruker AXS, 2014)'
_exptl_crystal_colour 'clear colourless'
_exptl_crystal_density_diffrn 2.197
_exptl_crystal_density_method 'not measured'
_exptl_crystal_description prism
_exptl_crystal_F_000 228
_exptl_crystal_size_max 0.402
_exptl_crystal_size_mid 0.328
_exptl_crystal_size_min 0.225
_refine_diff_density_max 0.456
_refine_diff_density_min -0.753
_refine_ls_extinction_method none
_refine_ls_goodness_of_fit_ref 1.096
_refine_ls_hydrogen_treatment constr
_refine_ls_matrix_type full
_refine_ls_number_parameters 58
_refine_ls_number_reflns 1148
_refine_ls_number_restraints 0
_refine_ls_restrained_S_all 1.096
_refine_ls_R_factor_all 0.0315
_refine_ls_R_factor_gt 0.0249
_refine_ls_shift/su_max 0.001
_refine_ls_shift/su_mean 0.000
_refine_ls_structure_factor_coef Fsqd
_refine_ls_weighting_details 'w=1/[\s^2^(Fo^2^)+(0.0136P)^2^+0.1813P] where P=(Fo^2^+2Fc^2^)/3'
_refine_ls_weighting_scheme calc
_refine_ls_wR_factor_gt 0.0478
_refine_ls_wR_factor_ref 0.0490
_reflns_number_gt 1025
_reflns_number_total 1148
_reflns_threshold_expression 'I > 2\s(I)'
_cod_data_source_file c8dt03970d2.cif
_cod_data_source_block TS383
_cod_depositor_comments
;
The following automatic conversions were performed:

'_exptl_absorpt_correction_type' value 'Multi-Scan' changed to
'multi-scan' according to
/home/data/users/saulius/crontab/automatic-downloads/rss-feeds/RSC/lib/dictionaries/cif_core.dic
dictionary named 'cif_core.dic' version 2.4.2 from 2011-04-26.

Automatic conversion script
Id: cif_fix_values 4973 2017-02-22 13:04:09Z antanas 

 Adding full bibliography for 7048050--7048060.cif.
;
_cod_database_code 7048060

loop_
_space_group_symop_operation_xyz
'x, y, z'
'-x, y+1/2, -z'
'-x, -y, -z'
'x, -y-1/2, z'

loop_
_atom_site_type_symbol
_atom_site_label
_atom_site_fract_x
_atom_site_fract_y
_atom_site_fract_z
_atom_site_U_iso_or_equiv
_atom_site_adp_type
_atom_site_calc_flag
_atom_site_refinement_flags_adp
_atom_site_refinement_flags_occupancy
_atom_site_refinement_flags_posn
_atom_site_occupancy
C C1 0.3754(4) 0.75 0.6427(3) 0.0183(5) Uani d T P S 1
C C2 0.3094(5) 0.75 0.8032(3) 0.0202(5) Uani d T P S 1
H H2 0.4586 0.75 0.8984 0.024 Uiso calc U P R 1
C C3 0.0663(4) 0.6629(2) 0.8303(3) 0.0236(4) Uani d . . . 1
H H3A -0.0383 0.6086 0.7341 0.028 Uiso calc U . R 1
H H3B 0.0719 0.6086 0.9376 0.028 Uiso calc U . R 1
As As1 0.60080(5) 0.75 0.31950(3) 0.01407(8) Uani d T P S 1
F F1 0.7483(3) 0.75 0.1509(2) 0.0274(4) Uani d T P S 1
F F2 0.3852(2) 0.60751(15) 0.23790(16) 0.0352(3) Uani d . . . 1
F F3 0.8041(2) 0.89142(13) 0.41862(15) 0.0290(3) Uani d . . . 1
N N1 0.4368(4) 0.75 0.5164(3) 0.0188(4) Uani d T P S 1

loop_
_atom_site_aniso_label
_atom_site_aniso_U_11
_atom_site_aniso_U_22
_atom_site_aniso_U_33
_atom_site_aniso_U_12
_atom_site_aniso_U_13
_atom_site_aniso_U_23
C1 0.0158(11) 0.0164(11) 0.0213(14) 0 0.0000(10) 0
C2 0.0191(11) 0.0250(13) 0.0161(13) 0 0.0018(9) 0
C3 0.0288(10) 0.0215(9) 0.0227(10) -0.0041(7) 0.0108(8) 0.0013(7)
As1 0.01376(11) 0.01459(12) 0.01349(13) 0 0.00143(8) 0
F1 0.0244(8) 0.0428(10) 0.0165(8) 0 0.0077(6) 0
F2 0.0342(6) 0.0425(7) 0.0288(7) -0.0195(6) 0.0056(5) -0.0158(6)
F3 0.0327(6) 0.0292(6) 0.0258(7) -0.0155(5) 0.0069(5) -0.0058(5)
N1 0.0167(9) 0.0220(11) 0.0185(12) 0 0.0054(8) 0

loop_
_atom_type_symbol
_atom_type_description
_atom_type_scat_dispersion_real
_atom_type_scat_dispersion_imag
_atom_type_scat_source
C C 0.0033 0.0016 'International Tables Vol C Tables 4.2.6.8 and 6.1.1.4'
H H 0.0000 0.0000 'International Tables Vol C Tables 4.2.6.8 and 6.1.1.4'
As As 0.0499 2.0058 'International Tables Vol C Tables 4.2.6.8 and 6.1.1.4'
F F 0.0171 0.0103 'International Tables Vol C Tables 4.2.6.8 and 6.1.1.4'
N N 0.0061 0.0033 'International Tables Vol C Tables 4.2.6.8 and 6.1.1.4'

loop_
_geom_angle_atom_site_label_1
_geom_angle_atom_site_label_2
_geom_angle_atom_site_label_3
_geom_angle_site_symmetry_1
_geom_angle_site_symmetry_3
_geom_angle
N1 C1 C2 . . 177.7(3)
C1 C2 C3 . 4_575 118.97(19)
C1 C2 C3 . . 118.98(19)
C3 C2 C3 4_575 . 58.15(18)
C1 C2 H2 . . 116.1
C3 C2 H2 4_575 . 116.1
C3 C2 H2 . . 116.1
C3 C3 C2 4_575 . 60.93(9)
C3 C3 H3A 4_575 . 117.7
C2 C3 H3A . . 117.7
C3 C3 H3B 4_575 . 117.7
C2 C3 H3B . . 117.7
H3A C3 H3B . . 114.8
F1 As1 F2 . . 92.53(7)
F1 As1 F2 . 4_575 92.53(7)
F2 As1 F2 . 4_575 90.26(12)
F1 As1 F3 . . 93.09(7)
F2 As1 F3 . . 174.36(6)
F2 As1 F3 4_575 . 90.01(9)
F1 As1 F3 . 4_575 93.09(7)
F2 As1 F3 . 4_575 90.01(9)
F2 As1 F3 4_575 4_575 174.36(6)
F3 As1 F3 . 4_575 89.17(10)
F1 As1 N1 . . 179.00(8)
F2 As1 N1 . . 88.18(8)
F2 As1 N1 4_575 . 88.18(8)
F3 As1 N1 . . 86.19(8)
F3 As1 N1 4_575 . 86.19(8)
C1 N1 As1 . . 170.6(2)

loop_
_geom_bond_atom_site_label_1
_geom_bond_atom_site_label_2
_geom_bond_site_symmetry_2
_geom_bond_distance
C1 N1 . 1.140(4)
C1 C2 . 1.422(4)
C2 C3 4_575 1.521(3)
C2 C3 . 1.521(3)
C2 H2 . 1.0
C3 C3 4_575 1.478(4)
C3 H3A . 0.99
C3 H3B . 0.99
As1 F1 . 1.702(2)
As1 F2 . 1.7051(15)
As1 F2 4_575 1.7051(15)
As1 F3 . 1.7085(14)
As1 F3 4_575 1.7085(14)
As1 N1 . 1.962(3)

loop_
_geom_torsion_atom_site_label_1
_geom_torsion_atom_site_label_2
_geom_torsion_atom_site_label_3
_geom_torsion_atom_site_label_4
_geom_torsion_site_symmetry_4
_geom_torsion
C1 C2 C3 C3 4_575 -107.93(16)
